data_9009374
loop_
_publ_author_name
'Giuseppetti, G.'
'Mazzi, F.'
'Tadini, C.'
'Galli, E.'

_publ_section_title
;
 The revised crystal structure of roggianite: Ca2[Be(OH)2Al2Si4O13]<2.5H2O
;
_journal_name_full 'Neues Jahrbuch fur Mineralogie, Monatshefte'
_journal_page_first 307
_journal_page_last 314
_journal_volume 1991
_journal_year 1991
_chemical_compound_source 'Val Vigezzo, Novara, Italy'
_chemical_formula_sum 'Al2 Be Ca2 H7.56 O17.34 Si4'
_chemical_name_mineral Roggianite
_space_group_IT_number 140
_symmetry_space_group_name_Hall '-I 4 2c'
_symmetry_space_group_name_H-M 'I 4/m c m'
_cell_angle_alpha 90
_cell_angle_beta 90
_cell_angle_gamma 90
_cell_formula_units_Z 8
_cell_length_a 18.33
_cell_length_b 18.33
_cell_length_c 9.16
_cell_volume 3077.658
_database_code_amcsd 0014856
_exptl_crystal_density_diffrn 2.333
_cod_original_formula_sum 'Ca2 Be O17.34 H7.56 Al2 Si4'
_cod_database_code 9009374

loop_
_space_group_symop_operation_xyz
x,y,z
1/2+x,1/2+y,1/2+z
-y,-x,1/2+z
1/2-y,1/2-x,+z
y,x,1/2-z
1/2+y,1/2+x,-z
y,-x,-z
1/2+y,1/2-x,1/2-z
-y,x,z
1/2-y,1/2+x,1/2+z
x,-y,1/2+z
1/2+x,1/2-y,+z
-x,y,1/2-z
1/2-x,1/2+y,-z
x,y,-z
1/2+x,1/2+y,1/2-z
-x,-y,z
1/2-x,1/2-y,1/2+z
y,x,1/2+z
1/2+y,1/2+x,+z
-y,-x,1/2-z
1/2-y,1/2-x,-z
-y,x,-z
1/2-y,1/2+x,1/2-z
y,-x,z
1/2+y,1/2-x,1/2+z
-x,y,1/2+z
1/2-x,1/2+y,+z
x,-y,1/2-z
1/2+x,1/2-y,-z
-x,-y,-z
1/2-x,1/2-y,1/2-z

loop_
_atom_site_aniso_label
_atom_site_aniso_U_11
_atom_site_aniso_U_22
_atom_site_aniso_U_33
_atom_site_aniso_U_12
_atom_site_aniso_U_13
_atom_site_aniso_U_23
Ca 0.01960 0.01960 0.01140 -0.00700 0.00300 -0.00300
Be 0.01690 0.01690 0.02160 -0.00090 0.00000 0.00000
O6 0.01810 0.01818 0.01460 0.00440 -0.00270 0.00270
Al 0.01420 0.01090 0.00640 0.00000 0.00000 -0.00160
Si1 0.01400 0.01385 0.00750 -0.00290 0.00000 0.00000
Si2 0.01220 0.01010 0.00830 -0.00050 0.00000 0.00000
O1 0.01400 0.01400 0.01920 -0.00620 0.00000 0.00000
O2 0.02260 0.01400 0.01130 -0.00040 0.00340 -0.00190
O3 0.02880 0.02400 0.01330 -0.01260 0.00770 -0.00220
O4 0.01900 0.02330 0.02010 0.00430 0.00000 0.00000
O5 0.01690 0.01490 0.01430 -0.00340 0.00000 0.00000

loop_
_atom_site_label
_atom_site_fract_x
_atom_site_fract_y
_atom_site_fract_z
_atom_site_occupancy
_atom_site_U_iso_or_equiv
_atom_site_type_symbol
_atom_site_attached_hydrogens
Ca 0.17690 0.17690 0.25000 1.00000 0.01700 Ca 0
Be 0.26190 0.23810 0.00000 1.00000 0.01800 Be 0
O6 0.29350 0.20650 0.15120 1.00000 0.01700 O 0
H1 0.32400 0.17600 0.14500 1.00000 0.03000 H 0
Al 0.21770 0.00000 0.25000 1.00000 0.01100 Al 0
Si1 0.10440 0.28100 0.00000 1.00000 0.01200 Si 0
Si2 0.11590 0.04080 0.00000 1.00000 0.01000 Si 0
O1 0.13530 0.36470 0.00000 1.00000 0.01600 O 0
O2 0.16410 0.05790 0.14570 1.00000 0.01600 O 0
O3 0.05790 0.26730 0.14610 1.00000 0.02200 O 0
O4 0.04510 0.09360 0.00000 1.00000 0.02100 O 0
O5 0.17250 0.22460 0.00000 1.00000 0.01500 O 0
Wat1 0.40900 0.09100 0.15400 0.49000 0.14000 O 2
Wat2 0.37500 0.07900 0.00000 0.27000 0.13000 O 2
Wat3 0.44500 0.05500 0.26400 0.41000 0.22000 O 2

loop_
_cod_changelog_entry_id
_cod_changelog_entry_author
_cod_changelog_entry_date
_cod_changelog_entry_text
1
;cod-tools version 3.8.0
Id: cif_guess_AMCSD_atom_types 9581 2023-05-17 12:35:41Z saulius
;
2023-05-18T11:40:16+03:00
;Derived atom types and hydrogen counts
from atom names that follow the AMCSD naming convention
(Wat == water, O-H == hydroxyl).
;

loop_
_cod_related_entry_id
_cod_related_entry_database
_cod_related_entry_code
1 AMCSD 0014856
